data_4324876
loop_
_publ_author_name
'Kyle D. Wells'
'Robert McDonald'
'Michael J. Ferguson'
'Martin Cowie'

_publ_contact_author_address
; Department of Chemistry
  University of Alberta
  Edmonton, Alberta T6G 2G2
  Canada
;
_publ_contact_author_email martin.cowie@ualberta.ca
_publ_contact_author_fax 1(780)4928231
_publ_contact_author_name 'Dr. Martin Cowie'
_publ_contact_author_phone 1(780)4925581
_publ_section_title
;
 Unusual Ligand Transformations Initiated by dppm Deprotonation in
 Methylene-Bridged Rh/Os Complexes
;
_journal_name_full 'Inorganic Chemistry'
_journal_page_first 3523
_journal_page_last 3538
_journal_paper_doi 10.1021/ic102470j
_journal_volume 50
_journal_year 2011
_chemical_formula_moiety 'C55 H45 O4 Os P4 Rh, 3(C6 H6)'
_chemical_formula_sum 'C73 H63 O4 Os P4 Rh'
_chemical_formula_weight 1421.22
_chemical_name_systematic
; 
 ? 
;
_space_group_IT_number 58
_symmetry_cell_setting orthorhombic
_symmetry_space_group_name_Hall '-P 2 2n'
_symmetry_space_group_name_H-M 'P n n m'
_atom_sites_solution_hydrogens geom
_atom_sites_solution_primary direct
_atom_sites_solution_secondary difmap
_audit_creation_method SHELXL-97
_cell_angle_alpha 90.00
_cell_angle_beta 90.00
_cell_angle_gamma 90.00
_cell_formula_units_Z 4
_cell_length_a 18.7282(8)
_cell_length_b 23.2474(9)
_cell_length_c 14.2788(6)
_cell_measurement_reflns_used 9189
_cell_measurement_temperature 173(2)
_cell_measurement_theta_max 20.91
_cell_measurement_theta_min 2.34
_cell_volume 6216.7(4)
_computing_cell_refinement 'Bruker SAINT'
_computing_data_collection 'Bruker APEX2'
_computing_molecular_graphics 'Bruker SHELXTL'
_computing_publication_material 'Bruker SHELXTL'
_computing_structure_refinement 'SHELXL-97 (Sheldrick, 2008)'
_computing_structure_solution 'DIRDIF-2008 (Beurskens et al., 2008)'
_diffrn_ambient_temperature 173(2)
_diffrn_measured_fraction_theta_full 1.000
_diffrn_measured_fraction_theta_max 1.000
_diffrn_measurement_device_type 'Bruker APEX-II CCD'
_diffrn_measurement_method '\w scans'
_diffrn_radiation_monochromator graphite
_diffrn_radiation_source 'fine-focus sealed tube'
_diffrn_radiation_type MoK\a
_diffrn_radiation_wavelength 0.71073
_diffrn_reflns_av_R_equivalents 0.0314
_diffrn_reflns_av_sigmaI/netI 0.0157
_diffrn_reflns_limit_h_max 23
_diffrn_reflns_limit_h_min -23
_diffrn_reflns_limit_k_max 28
_diffrn_reflns_limit_k_min -28
_diffrn_reflns_limit_l_max 17
_diffrn_reflns_limit_l_min -17
_diffrn_reflns_number 48014
_diffrn_reflns_theta_full 26.25
_diffrn_reflns_theta_max 26.25
_diffrn_reflns_theta_min 1.67
_exptl_absorpt_coefficient_mu 2.460
_exptl_absorpt_correction_T_max 0.7276
_exptl_absorpt_correction_T_min 0.5376
_exptl_absorpt_correction_type integration
_exptl_absorpt_process_details 'SADABS (Sheldrick, 2008)'
_exptl_crystal_colour orange
_exptl_crystal_density_diffrn 1.518
_exptl_crystal_description prism
_exptl_crystal_F_000 2856
_exptl_crystal_size_max 0.29
_exptl_crystal_size_mid 0.22
_exptl_crystal_size_min 0.14
_refine_diff_density_max 0.870
_refine_diff_density_min -0.479
_refine_diff_density_rms 0.065
_refine_ls_extinction_method none
_refine_ls_goodness_of_fit_ref 1.058
_refine_ls_hydrogen_treatment mixed
_refine_ls_matrix_type full
_refine_ls_number_parameters 389
_refine_ls_number_reflns 6543
_refine_ls_number_restraints 1
_refine_ls_restrained_S_all 1.058
_refine_ls_R_factor_all 0.0383
_refine_ls_R_factor_gt 0.0277
_refine_ls_shift/su_max 0.001
_refine_ls_shift/su_mean 0.000
_refine_ls_structure_factor_coef Fsqd
_refine_ls_weighting_details 'calc w=1/[\s^2^(Fo^2^)+(0.0294P)^2^+7.6480P] where P=(Fo^2^+2Fc^2^)/3'
_refine_ls_weighting_scheme calc
_refine_ls_wR_factor_gt 0.0654
_refine_ls_wR_factor_ref 0.0720
_reflns_number_gt 5289
_reflns_number_total 6543
_reflns_threshold_expression I>2\s(I)
_cod_data_source_file ic102470j_si_002_3.cif
_cod_data_source_block 6b
_cod_database_code 4324876

loop_
_symmetry_equiv_pos_as_xyz
'x, y, z'
'-x, -y, z'
'x+1/2, -y+1/2, -z+1/2'
'-x+1/2, y+1/2, -z+1/2'
'-x, -y, -z'
'x, y, -z'
'-x-1/2, y-1/2, z-1/2'
'x-1/2, -y-1/2, z-1/2'

loop_
_atom_site_label
_atom_site_type_symbol
_atom_site_fract_x
_atom_site_fract_y
_atom_site_fract_z
_atom_site_U_iso_or_equiv
_atom_site_adp_type
_atom_site_occupancy
_atom_site_symmetry_multiplicity
_atom_site_calc_flag
_atom_site_refinement_flags
_atom_site_disorder_assembly
_atom_site_disorder_group
Os Os 0.133190(8) 0.162007(6) 0.104867(12) 0.03758(6) Uani 0.50 1 d PD . .
Rh Rh 0.133190(8) 0.162007(6) 0.104867(12) 0.03758(6) Uani 0.50 1 d P . .
H1 H 0.081(3) 0.137(2) 0.183(3) 0.050 Uiso 0.50 1 d PD . .
P1 P 0.18824(5) 0.07209(3) 0.10713(7) 0.0483(2) Uani 1 1 d . . .
P2 P 0.05205(4) 0.23785(3) 0.10725(6) 0.03650(16) Uani 1 1 d . . .
O1 O 0.25571(16) 0.22561(14) 0.0000 0.0508(8) Uani 1 2 d S . .
O2 O 0.20998(15) 0.20546(12) 0.2760(2) 0.0729(8) Uani 1 1 d . . .
O3 O -0.0527(3) 0.0835(3) 0.0000 0.138(2) Uani 1 2 d S . .
C1 C 0.2053(3) 0.1998(2) 0.0215(4) 0.041(2) Uani 0.50 1 d P . .
C2 C 0.18179(18) 0.18887(15) 0.2096(3) 0.0524(9) Uani 1 1 d . . .
C3 C 0.0655(2) 0.12747(18) 0.0000 0.0448(10) Uani 1 2 d S . .
C4 C 0.0061(3) 0.1046(2) 0.0000 0.0681(15) Uani 1 2 d S . .
C5 C 0.1725(3) 0.03077(18) 0.0000 0.0546(13) Uani 1 2 d S . .
H5A H 0.1225 0.0169 0.0000 0.065 Uiso 1 2 calc SR . .
H5B H 0.2042 -0.0033 0.0000 0.065 Uiso 1 2 calc SR . .
C6 C -0.0006(2) 0.24481(18) 0.0000 0.0398(9) Uani 1 2 d S . .
H6A H -0.0245 0.2828 0.0000 0.048 Uiso 1 2 calc SR . .
H6B H -0.0383 0.2149 0.0000 0.048 Uiso 1 2 calc SR . .
C11 C 0.1595(2) 0.02292(16) 0.1990(3) 0.0710(12) Uani 1 1 d . . .
C12 C 0.1914(3) 0.0262(3) 0.2843(4) 0.128(2) Uani 1 1 d . . .
H12 H 0.2273 0.0542 0.2956 0.154 Uiso 1 1 calc R . .
C13 C 0.1709(5) -0.0121(4) 0.3560(6) 0.167(4) Uani 1 1 d . . .
H13 H 0.1926 -0.0099 0.4161 0.200 Uiso 1 1 calc R . .
C14 C 0.1196(6) -0.0522(4) 0.3384(8) 0.177(6) Uani 1 1 d . . .
H14 H 0.1061 -0.0785 0.3862 0.213 Uiso 1 1 calc R . .
C15 C 0.0890(5) -0.0548(3) 0.2574(6) 0.153(4) Uani 1 1 d . . .
H15 H 0.0525 -0.0825 0.2469 0.183 Uiso 1 1 calc R . .
C16 C 0.1084(3) -0.0181(2) 0.1862(4) 0.1068(19) Uani 1 1 d . . .
H16 H 0.0858 -0.0215 0.1269 0.128 Uiso 1 1 calc R . .
C21 C 0.2851(2) 0.06906(17) 0.1213(3) 0.0626(10) Uani 1 1 d . . .
C22 C 0.32560(19) 0.11804(19) 0.1336(3) 0.0666(10) Uani 1 1 d . . .
H22 H 0.3029 0.1546 0.1339 0.080 Uiso 1 1 calc R . .
C23 C 0.3991(2) 0.1147(3) 0.1454(4) 0.1043(18) Uani 1 1 d . . .
H23 H 0.4265 0.1487 0.1544 0.125 Uiso 1 1 calc R . .
C24 C 0.4313(3) 0.0625(4) 0.1439(6) 0.150(3) Uani 1 1 d . . .
H24 H 0.4815 0.0598 0.1525 0.180 Uiso 1 1 calc R . .
C25 C 0.3924(4) 0.0139(3) 0.1304(6) 0.163(4) Uani 1 1 d . . .
H25 H 0.4160 -0.0222 0.1276 0.196 Uiso 1 1 calc R . .
C26 C 0.3191(3) 0.0162(2) 0.1204(5) 0.115(2) Uani 1 1 d . . .
H26 H 0.2922 -0.0182 0.1130 0.138 Uiso 1 1 calc R . .
C31 C -0.01637(17) 0.23200(14) 0.1985(2) 0.0475(8) Uani 1 1 d . . .
C32 C 0.0049(3) 0.2350(3) 0.2882(3) 0.122(2) Uani 1 1 d . . .
H32 H 0.0537 0.2417 0.3021 0.146 Uiso 1 1 calc R . .
C33 C -0.0437(3) 0.2285(4) 0.3606(4) 0.147(3) Uani 1 1 d . . .
H33 H -0.0272 0.2291 0.4236 0.177 Uiso 1 1 calc R . .
C34 C -0.1139(3) 0.2212(2) 0.3433(4) 0.0857(15) Uani 1 1 d . . .
H34 H -0.1472 0.2185 0.3932 0.103 Uiso 1 1 calc R . .
C35 C -0.1349(2) 0.2178(2) 0.2559(4) 0.0834(14) Uani 1 1 d . . .
H35 H -0.1840 0.2114 0.2425 0.100 Uiso 1 1 calc R . .
C36 C -0.0867(2) 0.22338(19) 0.1823(3) 0.0712(11) Uani 1 1 d . . .
H36 H -0.1035 0.2211 0.1196 0.085 Uiso 1 1 calc R . .
C41 C 0.08668(17) 0.31054(13) 0.1261(2) 0.0432(7) Uani 1 1 d . . .
C42 C 0.1592(2) 0.32089(15) 0.1303(3) 0.0557(9) Uani 1 1 d . . .
H42 H 0.1917 0.2898 0.1242 0.067 Uiso 1 1 calc R . .
C43 C 0.1850(2) 0.37637(16) 0.1433(3) 0.0697(11) Uani 1 1 d . . .
H43 H 0.2350 0.3830 0.1457 0.084 Uiso 1 1 calc R . .
C44 C 0.1387(3) 0.42137(17) 0.1524(3) 0.0762(13) Uani 1 1 d . . .
H44 H 0.1564 0.4592 0.1621 0.091 Uiso 1 1 calc R . .
C45 C 0.0672(3) 0.41193(17) 0.1478(4) 0.0891(15) Uani 1 1 d . . .
H45 H 0.0351 0.4434 0.1531 0.107 Uiso 1 1 calc R . .
C46 C 0.0406(2) 0.35672(16) 0.1353(4) 0.0749(13) Uani 1 1 d . . .
H46 H -0.0096 0.3506 0.1331 0.090 Uiso 1 1 calc R . .
C11S C 0.1807(4) 0.6657(3) 0.0000 0.108(3) Uani 1 2 d S . .
H11S H 0.2008 0.7033 0.0000 0.129 Uiso 1 2 calc SR . .
C12S C 0.1664(3) 0.6388(2) 0.0826(4) 0.0967(17) Uani 1 1 d . . .
H12S H 0.1768 0.6574 0.1403 0.116 Uiso 1 1 calc R . .
C13S C 0.1371(3) 0.5852(2) 0.0826(4) 0.0881(15) Uani 1 1 d . . .
H13S H 0.1268 0.5665 0.1402 0.106 Uiso 1 1 calc R . .
C14S C 0.1226(4) 0.5585(3) 0.0000 0.085(2) Uani 1 2 d S . .
H14S H 0.1023 0.5210 0.0000 0.102 Uiso 1 2 calc SR . .
C21S C 0.2272(9) 0.3610(7) 0.5967(11) 0.107(4) Uiso 0.50 1 d P A -1
H21S H 0.2439 0.3657 0.6591 0.129 Uiso 0.50 1 calc PR A -1
C22S C 0.2746(6) 0.3670(4) 0.5263(8) 0.094(4) Uiso 0.50 1 d P A -1
H22S H 0.3233 0.3760 0.5377 0.113 Uiso 0.50 1 calc PR A -1
C23S C 0.2490(10) 0.3594(7) 0.4381(13) 0.119(5) Uiso 0.50 1 d P A -1
H23S H 0.2814 0.3661 0.3881 0.143 Uiso 0.50 1 calc PR A -1
C24S C 0.1862(10) 0.3442(6) 0.4156(12) 0.106(5) Uiso 0.50 1 d P A -1
H24S H 0.1756 0.3358 0.3520 0.127 Uiso 0.50 1 calc PR A -1
C25S C 0.1318(7) 0.3394(5) 0.4834(19) 0.141(6) Uiso 0.50 1 d P A -1
H25S H 0.0838 0.3312 0.4664 0.169 Uiso 0.50 1 calc PR A -1
C26S C 0.1530(9) 0.3479(7) 0.5834(11) 0.108(5) Uiso 0.50 1 d P A -1
H26S H 0.1201 0.3449 0.6338 0.129 Uiso 0.50 1 calc PR A -1
C31S C 0.1260(7) 0.1572(5) 0.4614(8) 0.088(4) Uiso 0.50 1 d P B -1
H31S H 0.1633 0.1811 0.4385 0.106 Uiso 0.50 1 calc PR B -1
C32S C 0.1030(7) 0.1188(5) 0.4042(8) 0.096(3) Uiso 0.50 1 d P B -1
H32S H 0.1189 0.1186 0.3410 0.115 Uiso 0.50 1 calc PR B -1
C33S C 0.0574(6) 0.0796(5) 0.4333(8) 0.086(3) Uiso 0.50 1 d P B -1
H33S H 0.0419 0.0507 0.3910 0.103 Uiso 0.50 1 calc PR B -1
C34S C 0.0308(6) 0.0795(5) 0.5262(8) 0.102(4) Uiso 0.50 1 d P B -1
H34S H -0.0010 0.0507 0.5483 0.123 Uiso 0.50 1 calc PR B -1
C35S C 0.0558(9) 0.1270(7) 0.5862(11) 0.131(5) Uiso 0.50 1 d P B -1
H35S H 0.0391 0.1298 0.6489 0.157 Uiso 0.50 1 calc PR B -1
C36S C 0.1037(8) 0.1683(7) 0.5519(12) 0.118(5) Uiso 0.50 1 d P B -1
H36S H 0.1193 0.2005 0.5873 0.142 Uiso 0.50 1 calc PR B -1

loop_
_atom_site_aniso_label
_atom_site_aniso_U_11
_atom_site_aniso_U_22
_atom_site_aniso_U_33
_atom_site_aniso_U_23
_atom_site_aniso_U_13
_atom_site_aniso_U_12
Os 0.03296(9) 0.03029(9) 0.04948(10) 0.00377(7) -0.00125(7) 0.00098(6)
Rh 0.03296(9) 0.03029(9) 0.04948(10) 0.00377(7) -0.00125(7) 0.00098(6)
P1 0.0416(4) 0.0331(4) 0.0704(6) 0.0094(4) -0.0021(4) 0.0041(3)
P2 0.0324(4) 0.0331(4) 0.0440(4) 0.0004(3) 0.0022(3) 0.0011(3)
O1 0.0373(17) 0.0538(19) 0.061(2) 0.000 0.000 -0.0104(15)
O2 0.0720(18) 0.0752(18) 0.0716(18) -0.0058(15) -0.0239(15) -0.0012(14)
O3 0.076(3) 0.133(5) 0.204(7) 0.000 0.000 -0.064(3)
C1 0.041(3) 0.036(3) 0.045(7) 0.004(2) 0.002(3) 0.008(2)
C2 0.0456(19) 0.0462(19) 0.065(2) 0.0043(17) -0.0051(17) 0.0039(15)
C3 0.041(2) 0.033(2) 0.061(3) 0.000 0.000 0.0010(18)
C4 0.059(3) 0.057(3) 0.088(4) 0.000 0.000 -0.016(3)
C5 0.044(3) 0.029(2) 0.091(4) 0.000 0.000 0.0004(19)
C6 0.032(2) 0.038(2) 0.049(2) 0.000 0.000 0.0007(17)
C11 0.079(3) 0.044(2) 0.091(3) 0.024(2) 0.016(2) 0.0155(19)
C12 0.125(5) 0.144(5) 0.116(5) 0.081(4) -0.013(4) -0.002(4)
C13 0.174(8) 0.195(9) 0.131(6) 0.102(7) 0.014(6) 0.058(7)
C14 0.206(10) 0.104(6) 0.222(11) 0.104(8) 0.129(10) 0.075(6)
C15 0.201(9) 0.076(4) 0.180(8) 0.020(5) 0.108(8) -0.017(5)
C16 0.132(5) 0.072(3) 0.117(4) 0.007(3) 0.054(4) -0.028(3)
C21 0.0478(19) 0.059(2) 0.081(3) 0.004(2) -0.0100(19) 0.0170(17)
C22 0.0432(19) 0.077(3) 0.079(3) 0.007(2) -0.0075(19) 0.0030(19)
C23 0.046(2) 0.134(5) 0.132(5) -0.013(4) -0.020(3) 0.009(3)
C24 0.050(3) 0.178(7) 0.221(8) -0.057(6) -0.042(4) 0.041(4)
C25 0.090(4) 0.136(6) 0.263(10) -0.058(6) -0.074(5) 0.074(4)
C26 0.075(3) 0.084(3) 0.187(6) -0.017(4) -0.044(4) 0.041(3)
C31 0.0462(18) 0.0437(17) 0.053(2) 0.0049(15) 0.0125(15) 0.0060(14)
C32 0.068(3) 0.249(8) 0.048(3) 0.004(4) 0.010(2) -0.018(4)
C33 0.108(5) 0.282(10) 0.052(3) 0.003(4) 0.025(3) -0.024(6)
C34 0.084(3) 0.093(3) 0.080(3) 0.009(3) 0.045(3) 0.016(3)
C35 0.059(2) 0.095(3) 0.096(4) -0.001(3) 0.033(3) -0.006(2)
C36 0.053(2) 0.088(3) 0.072(3) -0.010(2) 0.019(2) -0.008(2)
C41 0.0512(19) 0.0340(15) 0.0443(18) -0.0017(13) -0.0006(14) 0.0012(13)
C42 0.057(2) 0.0395(17) 0.071(2) -0.0033(17) 0.0027(18) -0.0060(16)
C43 0.073(3) 0.049(2) 0.087(3) -0.004(2) -0.003(2) -0.0193(19)
C44 0.103(4) 0.0379(19) 0.088(3) -0.007(2) -0.018(3) -0.012(2)
C45 0.097(4) 0.039(2) 0.131(4) -0.018(2) -0.024(3) 0.013(2)
C46 0.064(2) 0.046(2) 0.115(4) -0.020(2) -0.012(2) 0.0082(18)
C11S 0.064(4) 0.070(5) 0.188(10) 0.000 0.000 -0.004(4)
C12S 0.078(3) 0.084(4) 0.128(5) -0.022(3) -0.034(3) 0.016(3)
C13S 0.099(4) 0.070(3) 0.094(4) 0.001(3) -0.008(3) 0.019(3)
C14S 0.097(5) 0.058(4) 0.102(5) 0.000 0.000 0.000(3)

loop_
_atom_type_symbol
_atom_type_description
_atom_type_scat_dispersion_real
_atom_type_scat_dispersion_imag
_atom_type_scat_source
C C 0.0033 0.0016 'International Tables Vol C Tables 4.2.6.8 and 6.1.1.4'
H H 0.0000 0.0000 'International Tables Vol C Tables 4.2.6.8 and 6.1.1.4'
O O 0.0106 0.0060 'International Tables Vol C Tables 4.2.6.8 and 6.1.1.4'
P P 0.1023 0.0942 'International Tables Vol C Tables 4.2.6.8 and 6.1.1.4'
Rh Rh -1.1178 0.9187 'International Tables Vol C Tables 4.2.6.8 and 6.1.1.4'
Os Os -1.2165 7.6030 'International Tables Vol C Tables 4.2.6.8 and 6.1.1.4'

loop_
_geom_angle_atom_site_label_1
_geom_angle_atom_site_label_2
_geom_angle_atom_site_label_3
_geom_angle
_geom_angle_site_symmetry_1
_geom_angle_site_symmetry_3
C2 Os C1 90.0(2) . .
C2 Os C3 171.26(14) . .
C1 Os C3 98.61(19) . .
C2 Os P2 93.06(11) . .
C1 Os P2 96.67(15) . .
C3 Os P2 84.64(12) . .
C2 Os P1 94.22(11) . .
C1 Os P1 95.96(15) . .
C3 Os P1 86.26(12) . .
P2 Os P1 165.41(3) . .
C2 Os H1 82(2) . .
C1 Os H1 172(2) . .
C3 Os H1 89(2) . .
P2 Os H1 82(2) . .
P1 Os H1 86(2) . .
C11 P1 C21 100.9(2) . .
C11 P1 C5 103.0(2) . .
C21 P1 C5 103.5(2) . .
C11 P1 Os 116.23(13) . .
C21 P1 Os 118.38(13) . .
C5 P1 Os 112.82(14) . .
C6 P2 C41 103.48(17) . .
C6 P2 C31 102.97(16) . .
C41 P2 C31 102.22(15) . .
C6 P2 Os 114.01(13) . .
C41 P2 Os 118.05(11) . .
C31 P2 Os 114.25(11) . .
O1 C1 Os 158.9(5) . .
O1 C1 Rh 116.4(4) . 6
Os C1 Rh 84.7(2) . 6
O2 C2 Os 177.9(3) . .
C4 C3 Os 134.67(10) . .
C4 C3 Rh 134.67(10) . 6
Os C3 Rh 89.86(17) . 6
C4 C3 Os 134.67(10) . 6
Os C3 Os 89.86(17) . 6
Rh C3 Os 0.000(12) 6 6
O3 C4 C3 178.5(7) . .
P1 C5 P1 113.4(2) . 6
P2 C6 P2 113.7(2) . 6
C12 C11 C16 117.9(5) . .
C12 C11 P1 118.7(4) . .
C16 C11 P1 123.3(4) . .
C11 C12 C13 119.8(7) . .
C14 C13 C12 119.3(9) . .
C15 C14 C13 120.8(8) . .
C14 C15 C16 120.9(9) . .
C11 C16 C15 121.3(7) . .
C22 C21 C26 118.8(4) . .
C22 C21 P1 121.9(3) . .
C26 C21 P1 119.3(4) . .
C21 C22 C23 121.0(4) . .
C24 C23 C22 119.2(5) . .
C23 C24 C25 120.6(5) . .
C24 C25 C26 121.1(5) . .
C25 C26 C21 119.3(6) . .
C32 C31 C36 117.3(4) . .
C32 C31 P2 117.8(3) . .
C36 C31 P2 124.8(3) . .
C31 C32 C33 120.8(5) . .
C34 C33 C32 121.1(5) . .
C35 C34 C33 118.4(4) . .
C34 C35 C36 121.2(4) . .
C31 C36 C35 121.1(4) . .
C42 C41 C46 118.3(3) . .
C42 C41 P2 121.1(2) . .
C46 C41 P2 120.6(3) . .
C41 C42 C43 120.7(4) . .
C44 C43 C42 120.1(4) . .
C45 C44 C43 119.9(4) . .
C44 C45 C46 120.6(4) . .
C41 C46 C45 120.3(4) . .
C12S C11S C12S 119.9(8) 6 .
C13S C12S C11S 120.1(6) . .
C12S C13S C14S 119.9(6) . .
C13S C14S C13S 120.2(7) . 6
C22S C21S C26S 124.0(14) . .
C21S C22S C23S 116.4(12) . .
C24S C23S C22S 126.7(19) . .
C23S C24S C25S 121.2(18) . .
C24S C25S C26S 117.0(16) . .
C21S C26S C25S 114.4(15) . .
C32S C31S C36S 128.5(16) . .
C31S C32S C33S 119.9(12) . .
C32S C33S C34S 121.7(12) . .
C33S C34S C35S 115.5(12) . .
C36S C35S C34S 120.9(14) . .
C31S C36S C35S 113.1(17) . .

loop_
_geom_bond_atom_site_label_1
_geom_bond_atom_site_label_2
_geom_bond_distance
_geom_bond_site_symmetry_2
Os C2 1.858(4) .
Os C1 2.003(6) .
Os C3 2.120(3) .
Os P2 2.3280(7) .
Os P1 2.3310(8) .
Os H1 1.595(10) .
P1 C11 1.821(4) .
P1 C21 1.827(4) .
P1 C5 1.830(3) .
P2 C6 1.829(2) .
P2 C41 1.830(3) .
P2 C31 1.832(3) .
O1 C1 1.160(6) .
O2 C2 1.152(4) .
O3 C4 1.206(7) .
C1 Rh 2.419(6) 6
C3 C4 1.232(7) .
C3 Rh 2.120(3) 6
C3 Os 2.120(3) 6
C5 P1 1.830(3) 6
C6 P2 1.829(2) 6
C11 C12 1.358(7) .
C11 C16 1.364(7) .
C12 C13 1.411(8) .
C13 C14 1.362(14) .
C14 C15 1.292(14) .
C15 C16 1.377(8) .
C21 C22 1.379(5) .
C21 C26 1.384(6) .
C22 C23 1.389(6) .
C23 C24 1.356(8) .
C24 C25 1.356(10) .
C25 C26 1.382(8) .
C31 C32 1.343(5) .
C31 C36 1.353(5) .
C32 C33 1.386(7) .
C33 C34 1.348(7) .
C34 C35 1.312(7) .
C35 C36 1.391(6) .
C41 C42 1.380(5) .
C41 C46 1.384(5) .
C42 C43 1.390(5) .
C43 C44 1.366(6) .
C44 C45 1.358(6) .
C45 C46 1.389(6) .
C11S C12S 1.363(7) 6
C11S C12S 1.363(7) .
C12S C13S 1.360(7) .
C13S C14S 1.361(6) .
C14S C13S 1.361(6) 6
C21S C22S 1.35(2) .
C21S C26S 1.44(2) .
C22S C23S 1.36(2) .
C23S C24S 1.27(2) .
C24S C25S 1.41(3) .
C25S C26S 1.49(4) .
C31S C32S 1.284(16) .
C31S C36S 1.383(15) .
C32S C33S 1.316(16) .
C33S C34S 1.416(16) .
C34S C35S 1.475(19) .
C35S C36S 1.40(2) .

loop_
_geom_torsion_atom_site_label_1
_geom_torsion_atom_site_label_2
_geom_torsion_atom_site_label_3
_geom_torsion_atom_site_label_4
_geom_torsion
_geom_torsion_site_symmetry_1
_geom_torsion_site_symmetry_4
C2 Os P1 C11 73.3(2) . .
C1 Os P1 C11 163.8(3) . .
C3 Os P1 C11 -97.9(2) . .
P2 Os P1 C11 -46.4(2) . .
C2 Os P1 C21 -47.06(19) . .
C1 Os P1 C21 43.4(2) . .
C3 Os P1 C21 141.68(18) . .
P2 Os P1 C21 -166.80(18) . .
C2 Os P1 C5 -168.01(19) . .
C1 Os P1 C5 -77.5(2) . .
C3 Os P1 C5 20.74(17) . .
P2 Os P1 C5 72.3(2) . .
C2 Os P2 C6 166.35(17) . .
C1 Os P2 C6 76.0(2) . .
C3 Os P2 C6 -22.10(16) . .
P1 Os P2 C6 -73.78(19) . .
C2 Os P2 C41 44.59(16) . .
C1 Os P2 C41 -45.8(2) . .
C3 Os P2 C41 -143.86(15) . .
P1 Os P2 C41 164.46(16) . .
C2 Os P2 C31 -75.60(17) . .
C1 Os P2 C31 -166.0(2) . .
C3 Os P2 C31 95.94(15) . .
P1 Os P2 C31 44.27(19) . .
C2 Os C1 O1 2.7(12) . .
C3 Os C1 O1 -178.7(12) . .
P2 Os C1 O1 95.7(12) . .
P1 Os C1 O1 -91.6(12) . .
C2 Os C1 Rh -179.18(15) . 6
C3 Os C1 Rh -0.53(17) . 6
P2 Os C1 Rh -86.10(11) . 6
P1 Os C1 Rh 86.57(11) . 6
C1 Os C2 O2 154(9) . .
C3 Os C2 O2 -17(9) . .
P2 Os C2 O2 57(9) . .
P1 Os C2 O2 -110(9) . .
C2 Os C3 C4 1.2(14) . .
C1 Os C3 C4 -169.8(6) . .
P2 Os C3 C4 -73.9(6) . .
P1 Os C3 C4 94.7(6) . .
C2 Os C3 Rh 171.7(9) . 6
C1 Os C3 Rh 0.6(2) . 6
P2 Os C3 Rh 96.56(12) . 6
P1 Os C3 Rh -94.86(12) . 6
C2 Os C3 Os 171.7(9) . 6
C1 Os C3 Os 0.6(2) . 6
P2 Os C3 Os 96.56(12) . 6
P1 Os C3 Os -94.86(12) . 6
Os C3 C4 O3 83.2(4) . .
Rh C3 C4 O3 -83.2(4) 6 .
Os C3 C4 O3 -83.2(4) 6 .
C11 P1 C5 P1 174.2(2) . 6
C21 P1 C5 P1 -81.0(3) . 6
Os P1 C5 P1 48.1(3) . 6
C41 P2 C6 P2 84.9(2) . 6
C31 P2 C6 P2 -169.0(2) . 6
Os P2 C6 P2 -44.6(3) . 6
C21 P1 C11 C12 43.5(5) . .
C5 P1 C11 C12 150.2(4) . .
Os P1 C11 C12 -85.9(4) . .
C21 P1 C11 C16 -135.0(4) . .
C5 P1 C11 C16 -28.3(4) . .
Os P1 C11 C16 95.6(4) . .
C16 C11 C12 C13 -0.3(9) . .
P1 C11 C12 C13 -178.9(5) . .
C11 C12 C13 C14 0.4(12) . .
C12 C13 C14 C15 -1.0(15) . .
C13 C14 C15 C16 1.5(15) . .
C12 C11 C16 C15 0.7(9) . .
P1 C11 C16 C15 179.2(5) . .
C14 C15 C16 C11 -1.3(12) . .
C11 P1 C21 C22 -125.9(4) . .
C5 P1 C21 C22 127.7(4) . .
Os P1 C21 C22 2.1(4) . .
C11 P1 C21 C26 53.7(5) . .
C5 P1 C21 C26 -52.7(5) . .
Os P1 C21 C26 -178.3(4) . .
C26 C21 C22 C23 -0.4(7) . .
P1 C21 C22 C23 179.2(4) . .
C21 C22 C23 C24 0.6(9) . .
C22 C23 C24 C25 0.5(12) . .
C23 C24 C25 C26 -1.9(14) . .
C24 C25 C26 C21 2.1(13) . .
C22 C21 C26 C25 -1.0(9) . .
P1 C21 C26 C25 179.5(6) . .
C6 P2 C31 C32 -170.1(4) . .
C41 P2 C31 C32 -63.0(5) . .
Os P2 C31 C32 65.7(5) . .
C6 P2 C31 C36 11.7(4) . .
C41 P2 C31 C36 118.8(3) . .
Os P2 C31 C36 -112.5(3) . .
C36 C31 C32 C33 1.1(10) . .
P2 C31 C32 C33 -177.2(6) . .
C31 C32 C33 C34 -2.6(12) . .
C32 C33 C34 C35 3.0(12) . .
C33 C34 C35 C36 -2.0(9) . .
C32 C31 C36 C35 -0.1(7) . .
P2 C31 C36 C35 178.1(3) . .
C34 C35 C36 C31 0.6(8) . .
C6 P2 C41 C42 -121.2(3) . .
C31 P2 C41 C42 132.1(3) . .
Os P2 C41 C42 5.8(3) . .
C6 P2 C41 C46 57.9(4) . .
C31 P2 C41 C46 -48.8(4) . .
Os P2 C41 C46 -175.1(3) . .
C46 C41 C42 C43 -0.1(6) . .
P2 C41 C42 C43 179.0(3) . .
C41 C42 C43 C44 0.3(7) . .
C42 C43 C44 C45 -0.8(7) . .
C43 C44 C45 C46 1.1(8) . .
C42 C41 C46 C45 0.4(7) . .
P2 C41 C46 C45 -178.7(4) . .
C44 C45 C46 C41 -0.9(8) . .
C12S C11S C12S C13S -0.6(11) 6 .
C11S C12S C13S C14S 0.4(9) . .
C12S C13S C14S C13S -0.2(10) . 6
C26S C21S C22S C23S -0.6(18) . .
C21S C22S C23S C24S -4(2) . .
C22S C23S C24S C25S 7(3) . .
C23S C24S C25S C26S -5.3(19) . .
C22S C21S C26S C25S 2(2) . .
C24S C25S C26S C21S 1.1(18) . .
C36S C31S C32S C33S -8(2) . .
C31S C32S C33S C34S 2(2) . .
C32S C33S C34S C35S 2.0(17) . .
C33S C34S C35S C36S -1(2) . .
C32S C31S C36S C35S 8(2) . .
C34S C35S C36S C31S -3(2) . .
